data_4501142
loop_
_publ_author_name
'Mukherjee, Arijit'
'Desiraju, Gautam R.'

_publ_section_title
;
 Halogen Bonding and Structural Modularity in 2,3,4- and
 3,4,5-Trichlorophenol
;
_journal_issue 9
_journal_name_full 'Crystal Growth &amp; Design'
_journal_page_first 3735
_journal_paper_doi 10.1021/cg2007815
_journal_volume 11
_journal_year 2011
_chemical_formula_sum 'C7 H3 Cl3 O1.33333'
_chemical_formula_weight 644.33
_chemical_name_common '2,3,4-trichlorophenol: MeOH'
_chemical_name_systematic
;
 ?
;
_space_group_IT_number 148
_symmetry_space_group_name_Hall '-R 3'
_symmetry_space_group_name_H-M 'R -3 :H'
_atom_sites_solution_hydrogens geom
_atom_sites_solution_primary direct
_atom_sites_solution_secondary difmap
_audit_creation_method SHELXL-97
_cell_angle_alpha 90.00
_cell_angle_beta 90.00
_cell_angle_gamma 120.00
_cell_formula_units_Z 18
_cell_length_a 32.389(3)
_cell_length_b 32.389(3)
_cell_length_c 3.8113(6)
_cell_measurement_reflns_used 3909
_cell_measurement_temperature 150(2)
_cell_measurement_theta_max 27.4
_cell_measurement_theta_min 1.9
_cell_volume 3462.6(7)
_computing_cell_refinement
;
CrystalClear-SM Expert 2.0 rc14 (Rigaku, 2009)
;
_computing_data_collection
;
CrystalClear-SM Expert 2.0 rc14 (Rigaku, 2009)
;
_computing_data_reduction
;
CrystalClear-SM Expert 2.0 rc14 (Rigaku, 2009)
;
_computing_structure_refinement 'SHELXL-97 (Sheldrick, 2008)'
_computing_structure_solution 'SHELXL-97 (Sheldrick, 2008)'
_diffrn_ambient_temperature 150(2)
_diffrn_detector_area_resol_mean 13.6612
_diffrn_measured_fraction_theta_full 0.999
_diffrn_measured_fraction_theta_max 0.999
_diffrn_measurement_device
;
XtaLABmini: Fixed Chi 2 circle
;
_diffrn_measurement_device_type
;
Rigaku Mercury375R (2x2 bin mode)
;
_diffrn_radiation_monochromator graphite
_diffrn_radiation_source 'fine-focus sealed tube'
_diffrn_radiation_type MoK\a
_diffrn_radiation_wavelength 0.71073
_diffrn_reflns_av_R_equivalents 0.0840
_diffrn_reflns_av_sigmaI/netI 0.0441
_diffrn_reflns_limit_h_max 41
_diffrn_reflns_limit_h_min -41
_diffrn_reflns_limit_k_max 42
_diffrn_reflns_limit_k_min -41
_diffrn_reflns_limit_l_max 4
_diffrn_reflns_limit_l_min -4
_diffrn_reflns_number 11023
_diffrn_reflns_theta_full 27.49
_diffrn_reflns_theta_max 27.49
_diffrn_reflns_theta_min 1.26
_exptl_absorpt_coefficient_mu 1.123
_exptl_absorpt_correction_T_max 0.8960
_exptl_absorpt_correction_T_min 0.6623
_exptl_absorpt_correction_type multi-scan
_exptl_absorpt_process_details 'Jacobson, R. (1998) Private communication'
_exptl_crystal_colour colourless
_exptl_crystal_density_diffrn 1.854
_exptl_crystal_density_method 'not measured'
_exptl_crystal_description plate
_exptl_crystal_F_000 1920
_exptl_crystal_size_max 0.40
_exptl_crystal_size_mid 0.20
_exptl_crystal_size_min 0.10
_refine_diff_density_max 0.529
_refine_diff_density_min -0.292
_refine_diff_density_rms 0.090
_refine_ls_extinction_method none
_refine_ls_goodness_of_fit_ref 1.162
_refine_ls_hydrogen_treatment constr
_refine_ls_matrix_type full
_refine_ls_number_parameters 98
_refine_ls_number_reflns 1761
_refine_ls_number_restraints 0
_refine_ls_restrained_S_all 1.162
_refine_ls_R_factor_all 0.0507
_refine_ls_R_factor_gt 0.0453
_refine_ls_shift/su_max 0.001
_refine_ls_shift/su_mean 0.000
_refine_ls_structure_factor_coef Fsqd
_refine_ls_weighting_details 'calc w=1/[\s^2^(Fo^2^)+(0.0534P)^2^+9.2870P] where P=(Fo^2^+2Fc^2^)/3'
_refine_ls_weighting_scheme calc
_refine_ls_wR_factor_gt 0.1173
_refine_ls_wR_factor_ref 0.1275
_reflns_number_gt 1602
_reflns_number_total 1761
_reflns_threshold_expression >2\s(I)
_cod_data_source_file cg2007815_si_008.cif
_cod_data_source_block datam
_cod_depositor_comments
;
The following automatic conversions were performed:

'_exptl_absorpt_correction_type' value 'Multi-scan' changed to
'multi-scan' according to
/home/saulius/struct/CIF-dictionaries/cif_core.dic dictionary named
'cif_core.dic' version 2.4.1 from 2010-06-29.

Automatic conversion script
Id: cif_fix_values 1715 2011-07-08 13:25:40Z adriana 

2021-08-30
Z value and formula fixed to values more according to usual
chemical conventions.                 miguel
;
_cod_original_formula_sum 'C21 H9 Cl9 O4'
_cod_original_formula_weight 644.33
_cod_original_formula_units_Z 6
_cod_original_cell_volume 3462.5(7)
_cod_original_sg_symbol_H-M 'R -3'
_cod_database_code 4501142

loop_
_symmetry_equiv_pos_as_xyz
'x, y, z'
'-y, x-y, z'
'-x+y, -x, z'
'x+2/3, y+1/3, z+1/3'
'-y+2/3, x-y+1/3, z+1/3'
'-x+y+2/3, -x+1/3, z+1/3'
'x+1/3, y+2/3, z+2/3'
'-y+1/3, x-y+2/3, z+2/3'
'-x+y+1/3, -x+2/3, z+2/3'
'-x, -y, -z'
'y, -x+y, -z'
'x-y, x, -z'
'-x+2/3, -y+1/3, -z+1/3'
'y+2/3, -x+y+1/3, -z+1/3'
'x-y+2/3, x+1/3, -z+1/3'
'-x+1/3, -y+2/3, -z+2/3'
'y+1/3, -x+y+2/3, -z+2/3'
'x-y+1/3, x+2/3, -z+2/3'

loop_
_atom_site_label
_atom_site_type_symbol
_atom_site_fract_x
_atom_site_fract_y
_atom_site_fract_z
_atom_site_U_iso_or_equiv
_atom_site_adp_type
_atom_site_occupancy
_atom_site_symmetry_multiplicity
_atom_site_calc_flag
_atom_site_refinement_flags
Cl1 Cl 0.65707(2) 0.77281(2) 0.1044(2) 0.0324(2) Uani 1 1 d .
Cl2 Cl 0.57285(3) 0.79358(2) 0.19704(19) 0.0320(2) Uani 1 1 d .
Cl3 Cl 0.46900(3) 0.71544(3) -0.0371(2) 0.0413(2) Uani 1 1 d .
O1 O 0.62760(7) 0.67837(7) -0.2419(6) 0.0313(5) Uani 1 1 d .
H1O H 0.6518 0.6970 -0.1241 0.047 Uiso 1 1 calc R
C2 C 0.60019(10) 0.73163(9) -0.0345(7) 0.0249(5) Uani 1 1 d .
C1 C 0.56267(10) 0.74055(9) 0.0091(7) 0.0264(6) Uani 1 1 d .
C5 C 0.50971(10) 0.66465(10) -0.2629(8) 0.0297(6) Uani 1 1 d .
H5 H 0.4788 0.6418 -0.3426 0.036 Uiso 1 1 calc R
C3 C 0.59272(10) 0.68924(10) -0.1899(7) 0.0263(6) Uani 1 1 d .
C6 C 0.51684(10) 0.70647(10) -0.1014(8) 0.0287(6) Uani 1 1 d .
C4 C 0.54714(10) 0.65626(10) -0.3075(8) 0.0288(6) Uani 1 1 d .
H4 H 0.5418 0.6278 -0.4192 0.035 Uiso 1 1 calc R
O2 O 0.3333 0.6667 -0.085(7) 0.387(18) Uiso 1 3 d S
C7 C 0.370(3) 0.7241(12) -0.076(13) 0.73(5) Uiso 1 1 d .

loop_
_atom_site_aniso_label
_atom_site_aniso_U_11
_atom_site_aniso_U_22
_atom_site_aniso_U_33
_atom_site_aniso_U_23
_atom_site_aniso_U_13
_atom_site_aniso_U_12
Cl1 0.0275(4) 0.0272(4) 0.0368(4) -0.0065(3) -0.0040(3) 0.0094(3)
Cl2 0.0409(4) 0.0284(4) 0.0298(4) -0.0017(3) 0.0014(3) 0.0198(3)
Cl3 0.0320(4) 0.0453(5) 0.0529(5) 0.0066(4) 0.0047(3) 0.0240(3)
O1 0.0309(11) 0.0264(10) 0.0412(12) -0.0097(9) -0.0044(9) 0.0177(9)
C2 0.0268(13) 0.0236(12) 0.0197(12) 0.0008(10) -0.0014(10) 0.0091(11)
C1 0.0332(14) 0.0226(13) 0.0211(13) 0.0028(10) 0.0031(11) 0.0122(11)
C5 0.0297(14) 0.0235(13) 0.0268(14) 0.0045(11) -0.0040(11) 0.0066(11)
C3 0.0298(14) 0.0247(13) 0.0248(13) 0.0017(10) 0.0006(11) 0.0140(11)
C6 0.0266(13) 0.0310(14) 0.0279(14) 0.0070(11) 0.0012(11) 0.0140(12)
C4 0.0335(15) 0.0222(12) 0.0279(14) -0.0005(11) -0.0043(11) 0.0117(11)

loop_
_atom_type_symbol
_atom_type_description
_atom_type_scat_dispersion_real
_atom_type_scat_dispersion_imag
_atom_type_scat_source
C C 0.0033 0.0016 'International Tables Vol C Tables 4.2.6.8 and 6.1.1.4'
H H 0.0000 0.0000 'International Tables Vol C Tables 4.2.6.8 and 6.1.1.4'
O O 0.0106 0.0060 'International Tables Vol C Tables 4.2.6.8 and 6.1.1.4'
Cl Cl 0.1484 0.1585 'International Tables Vol C Tables 4.2.6.8 and 6.1.1.4'

loop_
_geom_angle_atom_site_label_1
_geom_angle_atom_site_label_2
_geom_angle_atom_site_label_3
_geom_angle
_geom_angle_site_symmetry_1
_geom_angle_site_symmetry_3
C3 O1 H1O 109.5 . .
C1 C2 C3 120.9(2) . .
C1 C2 Cl1 120.4(2) . .
C3 C2 Cl1 118.7(2) . .
C2 C1 C6 119.4(2) . .
C2 C1 Cl2 120.1(2) . .
C6 C1 Cl2 120.5(2) . .
C4 C5 C6 120.6(3) . .
C4 C5 H5 119.7 . .
C6 C5 H5 119.7 . .
O1 C3 C4 117.0(2) . .
O1 C3 C2 124.0(2) . .
C4 C3 C2 119.0(3) . .
C5 C6 C1 119.5(3) . .
C5 C6 Cl3 119.8(2) . .
C1 C6 Cl3 120.7(2) . .
C5 C4 C3 120.5(3) . .
C5 C4 H4 119.7 . .
C3 C4 H4 119.7 . .
C7 O2 C7 119.96(19) 2_665 .
C7 O2 C7 120.0(2) 2_665 3_565
C7 O2 C7 120.0(3) . 3_565

loop_
_geom_bond_atom_site_label_1
_geom_bond_atom_site_label_2
_geom_bond_distance
_geom_bond_site_symmetry_2
Cl1 C2 1.731(3) .
Cl2 C1 1.734(3) .
Cl3 C6 1.731(3) .
O1 C3 1.355(3) .
O1 H1O 0.8400 .
C2 C1 1.393(4) .
C2 C3 1.401(4) .
C1 C6 1.400(4) .
C5 C4 1.379(4) .
C5 C6 1.398(4) .
C5 H5 0.9500 .
C3 C4 1.394(4) .
C4 H4 0.9500 .
O2 C7 1.63(3) 2_665
O2 C7 1.63(3) .
O2 C7 1.63(3) 3_565

loop_
_geom_torsion_atom_site_label_1
_geom_torsion_atom_site_label_2
_geom_torsion_atom_site_label_3
_geom_torsion_atom_site_label_4
_geom_torsion
C3 C2 C1 C6 0.5(4)
Cl1 C2 C1 C6 -179.2(2)
C3 C2 C1 Cl2 -179.2(2)
Cl1 C2 C1 Cl2 1.1(3)
C1 C2 C3 O1 179.7(3)
Cl1 C2 C3 O1 -0.6(4)
C1 C2 C3 C4 1.2(4)
Cl1 C2 C3 C4 -179.0(2)
C4 C5 C6 C1 1.3(4)
C4 C5 C6 Cl3 -178.2(2)
C2 C1 C6 C5 -1.8(4)
Cl2 C1 C6 C5 177.9(2)
C2 C1 C6 Cl3 177.7(2)
Cl2 C1 C6 Cl3 -2.6(3)
C6 C5 C4 C3 0.5(4)
O1 C3 C4 C5 179.7(3)
C2 C3 C4 C5 -1.7(4)
